data_4072884
loop_
_publ_author_name
'Kaufmann, Linda'
'Vitze, Hannes'
'Bolte, Michael'
'Lerner, Hans-Wolfram'
'Wagner, Matthias'

_publ_section_title
;
 Experimental Assessment of the Relative Affinities of Benzene and
 Ferrocene toward the Li+Cation
;
_journal_issue 7
_journal_name_full Organometallics
_journal_page_first 1771
_journal_paper_doi 10.1021/om061117k
_journal_volume 26
_journal_year 2007
_chemical_formula_sum 'C40 H46 B Fe2 Li O'
_chemical_formula_weight 672.22
_chemical_name_systematic ?
_space_group_IT_number 61
_symmetry_cell_setting orthorhombic
_symmetry_space_group_name_Hall '-P 2ac 2ab'
_symmetry_space_group_name_H-M 'P b c a'
_atom_sites_solution_hydrogens geom
_atom_sites_solution_primary direct
_atom_sites_solution_secondary difmap
_audit_creation_method SHELXL-97
_cell_angle_alpha 90.00
_cell_angle_beta 90.00
_cell_angle_gamma 90.00
_cell_formula_units_Z 8
_cell_length_a 16.0743(11)
_cell_length_b 19.1000(9)
_cell_length_c 21.9454(11)
_cell_measurement_reflns_used 15387
_cell_measurement_temperature 173(2)
_cell_measurement_theta_max 26.1
_cell_measurement_theta_min 1.9
_cell_volume 6737.7(7)
_computing_cell_refinement 'X-Area (Stoe & Cie, 2001)'
_computing_data_collection 'X-Area (Stoe & Cie, 2001)'
_computing_data_reduction 'X-Area (Stoe & Cie, 2001)'
_computing_molecular_graphics 'XP in SHELXTL-Plus (Sheldrick, 1991)'
_computing_publication_material SHELXL97
_computing_structure_refinement 'SHELXL97 (Sheldrick, 1997) '
_computing_structure_solution 'SHELXS97 (Sheldrick, 1990) '
_diffrn_ambient_temperature 173(2)
_diffrn_measured_fraction_theta_full 1.000
_diffrn_measured_fraction_theta_max 0.991
_diffrn_measurement_device_type 'STOE IPDS II two-circle-diffractometer'
_diffrn_measurement_method \w
_diffrn_radiation_monochromator graphite
_diffrn_radiation_source 'fine-focus sealed tube'
_diffrn_radiation_type MoK\a
_diffrn_radiation_wavelength 0.71073
_diffrn_reflns_av_R_equivalents 0.0810
_diffrn_reflns_av_sigmaI/netI 0.1235
_diffrn_reflns_limit_h_max 19
_diffrn_reflns_limit_h_min -17
_diffrn_reflns_limit_k_max 23
_diffrn_reflns_limit_k_min -23
_diffrn_reflns_limit_l_max 23
_diffrn_reflns_limit_l_min -26
_diffrn_reflns_number 38071
_diffrn_reflns_theta_full 25.00
_diffrn_reflns_theta_max 25.85
_diffrn_reflns_theta_min 1.86
_diffrn_standards_decay_% 0
_diffrn_standards_interval_time 0
_diffrn_standards_number 0
_exptl_absorpt_coefficient_mu 0.892
_exptl_absorpt_correction_T_max 0.9005
_exptl_absorpt_correction_T_min 0.7574
_exptl_absorpt_correction_type multi-scan
_exptl_absorpt_process_details 'MULABS (Spek, 2003; Blessing, 1995)'
_exptl_crystal_colour orange
_exptl_crystal_density_diffrn 1.325
_exptl_crystal_density_method 'not measured'
_exptl_crystal_description rod
_exptl_crystal_F_000 2832
_exptl_crystal_size_max 0.33
_exptl_crystal_size_mid 0.18
_exptl_crystal_size_min 0.12
_refine_diff_density_max 0.474
_refine_diff_density_min -0.649
_refine_diff_density_rms 0.076
_refine_ls_extinction_method none
_refine_ls_goodness_of_fit_ref 0.927
_refine_ls_hydrogen_treatment mixed
_refine_ls_matrix_type full
_refine_ls_number_parameters 406
_refine_ls_number_reflns 6455
_refine_ls_number_restraints 2
_refine_ls_restrained_S_all 0.928
_refine_ls_R_factor_all 0.1344
_refine_ls_R_factor_gt 0.0633
_refine_ls_shift/su_max 0.001
_refine_ls_shift/su_mean 0.000
_refine_ls_structure_factor_coef Fsqd
_refine_ls_weighting_details 'calc w=1/[\s^2^(Fo^2^)+(0.0449P)^2^+0.0000P] where P=(Fo^2^+2Fc^2^)/3'
_refine_ls_weighting_scheme calc
_refine_ls_wR_factor_gt 0.1083
_refine_ls_wR_factor_ref 0.1281
_reflns_number_gt 3586
_reflns_number_total 6455
_reflns_threshold_expression I>2\s(I)
_cod_data_source_file om061117ksi20061210_091414.cif
_cod_data_source_block wa491
_cod_depositor_comments
;
The following automatic conversions were performed:

'_symmetry_cell_setting' value 'Orthorhombic' changed to
'orthorhombic' according to
/home/saulius/struct/CIF-dictionaries/cif_core.dic dictionary named
'cif_core.dic' version 2.4.1 from 2010-06-29.

Automatic conversion script
Id: cif_fix_values 1715 2011-07-08 13:25:40Z adriana 
;
_cod_original_sg_symbol_H-M 'P bca'
_cod_database_code 4072884

loop_
_symmetry_equiv_pos_as_xyz
'x, y, z'
'-x+1/2, -y, z+1/2'
'-x, y+1/2, -z+1/2'
'x+1/2, -y+1/2, -z'
'-x, -y, -z'
'x-1/2, y, -z-1/2'
'x, -y-1/2, z-1/2'
'-x-1/2, y-1/2, z'

loop_
_atom_site_label
_atom_site_type_symbol
_atom_site_fract_x
_atom_site_fract_y
_atom_site_fract_z
_atom_site_U_iso_or_equiv
_atom_site_adp_type
_atom_site_occupancy
_atom_site_symmetry_multiplicity
_atom_site_calc_flag
_atom_site_refinement_flags
_atom_site_disorder_assembly
_atom_site_disorder_group
B1 B 0.6333(3) 0.2594(3) 0.1857(3) 0.0204(12) Uani 1 1 d . . .
Fe1 Fe 0.48228(4) 0.13246(3) 0.22563(3) 0.02531(17) Uani 1 1 d . . .
Fe2 Fe 0.78049(4) 0.37360(3) 0.25484(3) 0.02468(17) Uani 1 1 d . . .
C11 C 0.5737(3) 0.2111(2) 0.2293(2) 0.0217(10) Uani 1 1 d . . .
C12 C 0.4952(3) 0.2334(2) 0.2556(2) 0.0260(11) Uani 1 1 d . . .
H12 H 0.4643 0.2730 0.2425 0.031 Uiso 1 1 calc R . .
C13 C 0.4708(3) 0.1877(2) 0.3039(2) 0.0328(12) Uani 1 1 d . . .
H13 H 0.4218 0.1914 0.3280 0.039 Uiso 1 1 calc R . .
C14 C 0.5335(3) 0.1356(3) 0.3093(2) 0.0315(11) Uani 1 1 d . . .
H14 H 0.5341 0.0981 0.3377 0.038 Uiso 1 1 calc R . .
C15 C 0.5953(3) 0.1496(2) 0.2647(2) 0.0268(11) Uani 1 1 d . . .
H15 H 0.6441 0.1224 0.2588 0.032 Uiso 1 1 calc R . .
C21 C 0.4696(4) 0.0990(3) 0.1377(2) 0.0384(13) Uani 1 1 d . . .
H21 H 0.5019 0.1141 0.1039 0.046 Uiso 1 1 calc R . .
C22 C 0.3937(3) 0.1301(3) 0.1586(3) 0.0434(14) Uani 1 1 d . . .
H22 H 0.3666 0.1696 0.1413 0.052 Uiso 1 1 calc R . .
C23 C 0.3672(4) 0.0919(3) 0.2090(3) 0.0465(16) Uani 1 1 d . . .
H23 H 0.3185 0.1011 0.2321 0.056 Uiso 1 1 calc R . .
C24 C 0.4245(4) 0.0366(3) 0.2202(3) 0.0420(14) Uani 1 1 d . . .
H24 H 0.4205 0.0026 0.2516 0.050 Uiso 1 1 calc R . .
C25 C 0.4880(4) 0.0415(3) 0.1766(3) 0.0402(14) Uani 1 1 d . . .
H25 H 0.5351 0.0116 0.1735 0.048 Uiso 1 1 calc R . .
C31 C 0.6881(3) 0.2973(2) 0.2395(2) 0.0212(10) Uani 1 1 d . . .
C32 C 0.6611(3) 0.3516(2) 0.2816(2) 0.0281(11) Uani 1 1 d . . .
H32 H 0.6135 0.3804 0.2759 0.034 Uiso 1 1 calc R . .
C33 C 0.7155(3) 0.3556(2) 0.3320(2) 0.0332(12) Uani 1 1 d . . .
H33 H 0.7107 0.3873 0.3652 0.040 Uiso 1 1 calc R . .
C34 C 0.7791(4) 0.3037(2) 0.3246(2) 0.0320(12) Uani 1 1 d . . .
H34 H 0.8239 0.2945 0.3516 0.038 Uiso 1 1 calc R . .
C35 C 0.7618(3) 0.2685(2) 0.2684(2) 0.0233(11) Uani 1 1 d . . .
H35 H 0.7942 0.2313 0.2522 0.028 Uiso 1 1 calc R . .
C41 C 0.8121(3) 0.4227(2) 0.1744(2) 0.0294(11) Uani 1 1 d . . .
H41 H 0.7870 0.4149 0.1358 0.035 Uiso 1 1 calc R . .
C42 C 0.7872(4) 0.4721(2) 0.2180(3) 0.0383(13) Uani 1 1 d . . .
H42 H 0.7425 0.5042 0.2134 0.046 Uiso 1 1 calc R . .
C43 C 0.8393(4) 0.4668(3) 0.2699(3) 0.0392(14) Uani 1 1 d . . .
H43 H 0.8353 0.4939 0.3061 0.047 Uiso 1 1 calc R . .
C44 C 0.8988(3) 0.4132(2) 0.2575(2) 0.0357(13) Uani 1 1 d . . .
H44 H 0.9421 0.3983 0.2840 0.043 Uiso 1 1 calc R . .
C45 C 0.8821(3) 0.3861(2) 0.1987(2) 0.0313(11) Uani 1 1 d . . .
H45 H 0.9123 0.3499 0.1788 0.038 Uiso 1 1 calc R . .
C51 C 0.6939(3) 0.2148(2) 0.1405(2) 0.0257(11) Uani 1 1 d . . .
C52 C 0.6904(4) 0.1421(3) 0.1318(2) 0.0373(13) Uani 1 1 d . . .
H52 H 0.6499 0.1160 0.1536 0.045 Uiso 1 1 calc R . .
C53 C 0.7439(4) 0.1064(3) 0.0924(3) 0.0522(17) Uani 1 1 d . . .
H53 H 0.7387 0.0571 0.0878 0.063 Uiso 1 1 calc R . .
C54 C 0.8042(4) 0.1423(3) 0.0602(2) 0.0458(15) Uani 1 1 d . . .
H54 H 0.8415 0.1180 0.0341 0.055 Uiso 1 1 calc R . .
C55 C 0.8093(4) 0.2139(3) 0.0666(2) 0.0419(14) Uani 1 1 d . . .
H55 H 0.8496 0.2395 0.0442 0.050 Uiso 1 1 calc R . .
C56 C 0.7558(3) 0.2484(3) 0.1055(2) 0.0297(11) Uani 1 1 d . . .
H56 H 0.7609 0.2978 0.1089 0.036 Uiso 1 1 calc R . .
C61 C 0.5782(3) 0.3152(2) 0.1454(2) 0.0253(11) Uani 1 1 d . . .
C62 C 0.5950(3) 0.3874(2) 0.1426(2) 0.0324(12) Uani 1 1 d . . .
H62 H 0.6400 0.4057 0.1657 0.039 Uiso 1 1 calc R . .
C63 C 0.5479(4) 0.4331(3) 0.1071(3) 0.0423(15) Uani 1 1 d . . .
H63 H 0.5604 0.4817 0.1071 0.051 Uiso 1 1 calc R . .
C64 C 0.4841(4) 0.4085(3) 0.0725(3) 0.0473(15) Uani 1 1 d . . .
H64 H 0.4527 0.4397 0.0479 0.057 Uiso 1 1 calc R . .
C65 C 0.4648(4) 0.3369(3) 0.0735(2) 0.0403(14) Uani 1 1 d . . .
H65 H 0.4200 0.3194 0.0497 0.048 Uiso 1 1 calc R . .
C66 C 0.5113(3) 0.2917(3) 0.1092(2) 0.0303(11) Uani 1 1 d . . .
H66 H 0.4977 0.2433 0.1092 0.036 Uiso 1 1 calc R . .
Li1 Li 0.6252(7) 0.2435(5) 0.3278(4) 0.042(2) Uani 1 1 d . . .
O1 O 0.6330(3) 0.2267(2) 0.41254(19) 0.0501(11) Uani 1 1 d . . .
C1 C 0.7506(5) 0.0114(4) 0.4420(3) 0.068(2) Uani 1 1 d . . .
H1A H 0.7906 -0.0203 0.4614 0.101 Uiso 1 1 calc R . .
H1B H 0.7778 0.0364 0.4085 0.101 Uiso 1 1 calc R . .
H1C H 0.7038 -0.0158 0.4260 0.101 Uiso 1 1 calc R . .
C2 C 0.7193(7) 0.0633(5) 0.4882(4) 0.112(4) Uani 1 1 d . . .
H2A H 0.7678 0.0896 0.5040 0.134 Uiso 1 1 calc R . .
H2B H 0.6956 0.0366 0.5228 0.134 Uiso 1 1 calc R . .
C3 C 0.6540(6) 0.1165(5) 0.4674(5) 0.109(3) Uani 1 1 d . . .
H3A H 0.6106 0.0927 0.4430 0.131 Uiso 1 1 calc R . .
H3B H 0.6270 0.1381 0.5033 0.131 Uiso 1 1 calc R . .
C4 C 0.6922(5) 0.1681(6) 0.4325(4) 0.100(4) Uani 1 1 d . . .
H4A H 0.7166 0.1461 0.3958 0.120 Uiso 1 1 calc R . .
H4B H 0.7383 0.1888 0.4564 0.120 Uiso 1 1 calc R . .
C5 C 0.6141(7) 0.2765(5) 0.4563(4) 0.098(3) Uani 1 1 d . . .
H5A H 0.6622 0.3079 0.4631 0.117 Uiso 1 1 calc R . .
H5B H 0.5998 0.2536 0.4954 0.117 Uiso 1 1 calc R . .
C6 C 0.5395(7) 0.3181(4) 0.4319(4) 0.093(3) Uani 1 1 d . A .
H6A H 0.5553 0.3434 0.3943 0.111 Uiso 1 1 calc R . .
H6B H 0.4930 0.2860 0.4222 0.111 Uiso 1 1 calc R . .
C7 C 0.5151(10) 0.3660(8) 0.4775(5) 0.188(7) Uani 1 1 d D . .
H7A H 0.5603 0.4004 0.4840 0.225 Uiso 0.72(2) 1 calc PR A 1
H7B H 0.5063 0.3405 0.5162 0.225 Uiso 0.72(2) 1 calc PR A 1
H7C H 0.5593 0.3643 0.5089 0.225 Uiso 0.28(2) 1 calc PR A 2
H7D H 0.4648 0.3457 0.4965 0.225 Uiso 0.28(2) 1 calc PR A 2
C8 C 0.4388(10) 0.4032(9) 0.4613(7) 0.111(6) Uiso 0.72(2) 1 d PD A 1
H8A H 0.4255 0.4374 0.4932 0.166 Uiso 0.72(2) 1 calc PR A 1
H8B H 0.3930 0.3697 0.4574 0.166 Uiso 0.72(2) 1 calc PR A 1
H8C H 0.4467 0.4276 0.4225 0.166 Uiso 0.72(2) 1 calc PR A 1
C8' C 0.4965(19) 0.4412(9) 0.4680(11) 0.066(10) Uiso 0.28(2) 1 d PD A 2
H8D H 0.4430 0.4527 0.4870 0.099 Uiso 0.28(2) 1 calc PR A 2
H8E H 0.4936 0.4511 0.4242 0.099 Uiso 0.28(2) 1 calc PR A 2
H8F H 0.5405 0.4697 0.4865 0.099 Uiso 0.28(2) 1 calc PR A 2

loop_
_atom_site_aniso_label
_atom_site_aniso_U_11
_atom_site_aniso_U_22
_atom_site_aniso_U_33
_atom_site_aniso_U_23
_atom_site_aniso_U_13
_atom_site_aniso_U_12
B1 0.017(3) 0.019(3) 0.026(3) -0.001(2) 0.002(2) 0.001(2)
Fe1 0.0201(3) 0.0192(3) 0.0367(4) 0.0007(3) -0.0023(3) -0.0027(3)
Fe2 0.0229(3) 0.0198(3) 0.0313(4) -0.0006(3) 0.0003(3) -0.0048(3)
C11 0.019(2) 0.021(2) 0.025(3) 0.0005(19) -0.003(2) -0.0039(18)
C12 0.019(2) 0.021(2) 0.037(3) -0.001(2) -0.004(2) -0.0019(17)
C13 0.030(3) 0.036(3) 0.032(3) -0.003(2) 0.009(2) -0.010(2)
C14 0.033(3) 0.029(2) 0.032(3) 0.008(2) -0.007(2) -0.006(2)
C15 0.028(3) 0.023(2) 0.030(3) 0.0090(19) -0.008(2) -0.0038(19)
C21 0.043(3) 0.035(3) 0.038(3) -0.003(2) -0.017(3) 0.000(3)
C22 0.033(3) 0.025(3) 0.072(4) 0.000(3) -0.032(3) -0.003(3)
C23 0.027(3) 0.031(3) 0.081(5) -0.001(3) -0.005(3) -0.007(2)
C24 0.041(3) 0.023(2) 0.062(4) 0.006(3) -0.014(3) -0.009(2)
C25 0.041(4) 0.027(3) 0.052(4) -0.016(2) -0.012(3) 0.001(2)
C31 0.018(2) 0.019(2) 0.026(3) 0.0031(19) 0.006(2) 0.0000(17)
C32 0.030(3) 0.024(2) 0.030(3) 0.002(2) -0.001(2) 0.0047(19)
C33 0.035(3) 0.031(3) 0.034(3) -0.003(2) 0.004(2) -0.012(2)
C34 0.039(3) 0.031(3) 0.026(3) 0.005(2) -0.006(2) -0.009(2)
C35 0.017(3) 0.023(2) 0.030(3) 0.001(2) 0.0008(19) -0.0015(18)
C41 0.027(3) 0.022(2) 0.040(3) 0.003(2) 0.002(2) -0.004(2)
C42 0.042(3) 0.023(2) 0.050(4) 0.003(2) 0.012(3) -0.006(2)
C43 0.045(4) 0.029(3) 0.043(3) -0.013(2) 0.010(3) -0.014(2)
C44 0.027(3) 0.036(3) 0.044(3) 0.008(2) -0.003(2) -0.014(2)
C45 0.026(3) 0.025(3) 0.043(3) 0.000(2) 0.005(2) -0.003(2)
C51 0.024(3) 0.026(2) 0.028(3) -0.004(2) -0.003(2) 0.002(2)
C52 0.042(3) 0.028(3) 0.042(3) 0.002(2) 0.012(2) 0.004(2)
C53 0.073(5) 0.027(3) 0.057(4) -0.004(3) 0.022(3) 0.009(3)
C54 0.050(4) 0.046(3) 0.041(3) 0.000(3) 0.015(3) 0.021(3)
C55 0.040(4) 0.049(3) 0.036(3) -0.002(3) 0.009(3) -0.006(3)
C56 0.034(3) 0.030(3) 0.025(3) 0.000(2) 0.002(2) -0.003(2)
C61 0.024(3) 0.021(2) 0.031(3) 0.005(2) 0.005(2) 0.002(2)
C62 0.029(3) 0.027(3) 0.041(3) 0.006(2) -0.005(2) -0.001(2)
C63 0.048(4) 0.029(3) 0.050(4) 0.013(2) -0.002(3) 0.005(3)
C64 0.049(4) 0.045(3) 0.048(4) 0.010(3) -0.011(3) 0.011(3)
C65 0.021(3) 0.060(4) 0.040(3) 0.007(3) -0.008(2) 0.000(3)
C66 0.024(3) 0.040(3) 0.027(3) 0.003(2) -0.004(2) 0.000(2)
Li1 0.053(6) 0.035(5) 0.037(6) 0.003(4) 0.008(4) -0.004(4)
O1 0.052(3) 0.056(3) 0.042(2) 0.010(2) -0.008(2) -0.010(2)
C1 0.084(6) 0.056(4) 0.063(5) 0.007(4) 0.010(4) 0.003(4)
C2 0.144(10) 0.081(6) 0.109(7) -0.023(5) -0.053(7) 0.067(6)
C3 0.076(7) 0.116(8) 0.135(9) 0.035(7) 0.001(6) 0.017(6)
C4 0.030(4) 0.191(10) 0.079(5) 0.077(6) -0.017(4) -0.014(5)
C5 0.134(10) 0.119(8) 0.040(5) 0.024(5) 0.004(5) -0.008(7)
C6 0.127(9) 0.085(6) 0.066(5) 0.001(4) 0.052(6) -0.008(6)
C7 0.27(2) 0.223(15) 0.073(7) 0.012(9) 0.050(9) 0.087(15)

loop_
_atom_type_symbol
_atom_type_description
_atom_type_scat_dispersion_real
_atom_type_scat_dispersion_imag
_atom_type_scat_source
C C 0.0033 0.0016 'International Tables Vol C Tables 4.2.6.8 and 6.1.1.4'
H H 0.0000 0.0000 'International Tables Vol C Tables 4.2.6.8 and 6.1.1.4'
B B 0.0013 0.0007 'International Tables Vol C Tables 4.2.6.8 and 6.1.1.4'
Fe Fe 0.3463 0.8444 'International Tables Vol C Tables 4.2.6.8 and 6.1.1.4'
Li Li -0.0003 0.0001 'International Tables Vol C Tables 4.2.6.8 and 6.1.1.4'
O O 0.0106 0.0060 'International Tables Vol C Tables 4.2.6.8 and 6.1.1.4'

loop_
_geom_angle_atom_site_label_1
_geom_angle_atom_site_label_2
_geom_angle_atom_site_label_3
_geom_angle
C51 B1 C11 114.2(4)
C51 B1 C31 110.3(4)
C11 B1 C31 98.1(4)
C51 B1 C61 109.6(4)
C11 B1 C61 111.3(4)
C31 B1 C61 113.0(4)
C14 Fe1 C13 41.2(2)
C14 Fe1 C15 41.05(19)
C13 Fe1 C15 68.9(2)
C14 Fe1 C23 123.1(2)
C13 Fe1 C23 105.5(2)
C15 Fe1 C23 161.2(2)
C14 Fe1 C21 155.7(2)
C13 Fe1 C21 162.8(2)
C15 Fe1 C21 122.5(2)
C23 Fe1 C21 67.7(3)
C14 Fe1 C25 119.1(2)
C13 Fe1 C25 153.3(2)
C15 Fe1 C25 108.6(2)
C23 Fe1 C25 67.9(2)
C21 Fe1 C25 40.7(2)
C14 Fe1 C12 68.72(19)
C13 Fe1 C12 41.05(19)
C15 Fe1 C12 67.82(18)
C23 Fe1 C12 120.5(2)
C21 Fe1 C12 127.5(2)
C25 Fe1 C12 164.6(2)
C14 Fe1 C22 160.1(2)
C13 Fe1 C22 123.9(2)
C15 Fe1 C22 157.9(2)
C23 Fe1 C22 39.8(2)
C21 Fe1 C22 41.0(2)
C25 Fe1 C22 68.6(2)
C12 Fe1 C22 108.8(2)
C14 Fe1 C24 105.3(2)
C13 Fe1 C24 118.1(2)
C15 Fe1 C24 124.8(2)
C23 Fe1 C24 40.6(2)
C21 Fe1 C24 67.8(2)
C25 Fe1 C24 40.0(2)
C12 Fe1 C24 154.5(2)
C22 Fe1 C24 68.0(2)
C14 Fe1 C11 70.01(19)
C13 Fe1 C11 70.08(19)
C15 Fe1 C11 41.00(16)
C23 Fe1 C11 155.8(2)
C21 Fe1 C11 109.2(2)
C25 Fe1 C11 126.5(2)
C12 Fe1 C11 40.93(17)
C22 Fe1 C11 121.9(2)
C24 Fe1 C11 162.5(2)
C33 Fe2 C34 41.4(2)
C33 Fe2 C43 104.6(2)
C34 Fe2 C43 117.1(2)
C33 Fe2 C44 121.3(2)
C34 Fe2 C44 103.4(2)
C43 Fe2 C44 40.9(2)
C33 Fe2 C32 40.6(2)
C34 Fe2 C32 68.9(2)
C43 Fe2 C32 124.4(2)
C44 Fe2 C32 159.5(2)
C33 Fe2 C35 68.64(19)
C34 Fe2 C35 41.05(19)
C43 Fe2 C35 153.8(2)
C44 Fe2 C35 119.55(19)
C32 Fe2 C35 67.73(18)
C33 Fe2 C42 121.0(2)
C34 Fe2 C42 154.3(2)
C43 Fe2 C42 40.5(2)
C44 Fe2 C42 67.9(2)
C32 Fe2 C42 110.5(2)
C35 Fe2 C42 164.3(2)
C33 Fe2 C45 158.7(2)
C34 Fe2 C45 122.4(2)
C43 Fe2 C45 68.2(2)
C44 Fe2 C45 40.3(2)
C32 Fe2 C45 159.6(2)
C35 Fe2 C45 108.44(18)
C42 Fe2 C45 67.4(2)
C33 Fe2 C41 157.3(2)
C34 Fe2 C41 161.2(2)
C43 Fe2 C41 68.2(2)
C44 Fe2 C41 68.2(2)
C32 Fe2 C41 124.6(2)
C35 Fe2 C41 127.22(19)
C42 Fe2 C41 39.9(2)
C45 Fe2 C41 40.53(19)
C33 Fe2 C31 69.59(19)
C34 Fe2 C31 69.99(19)
C43 Fe2 C31 162.6(2)
C44 Fe2 C31 156.11(19)
C32 Fe2 C31 40.93(17)
C35 Fe2 C31 40.83(17)
C42 Fe2 C31 127.5(2)
C45 Fe2 C31 122.92(18)
C41 Fe2 C31 110.56(19)
C15 C11 C12 103.4(4)
C15 C11 B1 129.0(4)
C12 C11 B1 125.1(4)
C15 C11 Fe1 67.0(2)
C12 C11 Fe1 67.5(2)
B1 C11 Fe1 142.1(3)
C15 C11 Li1 69.1(3)
C12 C11 Li1 82.2(4)
B1 C11 Li1 100.3(4)
Fe1 C11 Li1 117.4(3)
C13 C12 C11 110.8(4)
C13 C12 Fe1 68.6(3)
C11 C12 Fe1 71.6(2)
C13 C12 Li1 79.4(4)
C11 C12 Li1 64.6(3)
Fe1 C12 Li1 110.1(3)
C13 C12 H12 124.6
C11 C12 H12 124.6
Fe1 C12 H12 126.8
Li1 C12 H12 122.7
C14 C13 C12 107.1(4)
C14 C13 Fe1 69.0(3)
C12 C13 Fe1 70.3(3)
C14 C13 Li1 67.4(3)
C12 C13 Li1 69.9(3)
Fe1 C13 Li1 106.3(3)
C14 C13 H13 126.4
C12 C13 H13 126.4
Fe1 C13 H13 125.8
Li1 C13 H13 127.8
C15 C14 C13 107.9(4)
C15 C14 Fe1 70.3(3)
C13 C14 Fe1 69.8(3)
C15 C14 Li1 63.7(3)
C13 C14 Li1 81.9(4)
Fe1 C14 Li1 113.8(3)
C15 C14 H14 126.1
C13 C14 H14 126.1
Fe1 C14 H14 125.4
Li1 C14 H14 119.8
C14 C15 C11 110.8(4)
C14 C15 Fe1 68.7(3)
C11 C15 Fe1 72.0(3)
C14 C15 Li1 83.0(4)
C11 C15 Li1 75.1(3)
Fe1 C15 Li1 124.2(4)
C14 C15 H15 124.6
C11 C15 H15 124.6
Fe1 C15 H15 126.3
Li1 C15 H15 109.5
C25 C21 C22 107.8(5)
C25 C21 Fe1 69.8(3)
C22 C21 Fe1 69.7(3)
C25 C21 H21 126.1
C22 C21 H21 126.1
Fe1 C21 H21 126.0
C23 C22 C21 107.3(5)
C23 C22 Fe1 69.8(3)
C21 C22 Fe1 69.3(3)
C23 C22 H22 126.4
C21 C22 H22 126.4
Fe1 C22 H22 126.1
C22 C23 C24 109.2(5)
C22 C23 Fe1 70.4(3)
C24 C23 Fe1 70.3(3)
C22 C23 H23 125.4
C24 C23 H23 125.4
Fe1 C23 H23 125.5
C25 C24 C23 107.7(5)
C25 C24 Fe1 69.6(3)
C23 C24 Fe1 69.1(3)
C25 C24 H24 126.1
C23 C24 H24 126.1
Fe1 C24 H24 126.7
C24 C25 C21 108.0(5)
C24 C25 Fe1 70.4(3)
C21 C25 Fe1 69.5(3)
C24 C25 H25 126.0
C21 C25 H25 126.0
Fe1 C25 H25 125.7
C35 C31 C32 103.7(4)
C35 C31 B1 125.8(4)
C32 C31 B1 127.6(4)
C35 C31 Fe2 67.5(2)
C32 C31 Fe2 67.4(3)
B1 C31 Fe2 142.9(3)
C35 C31 Li1 80.2(4)
C32 C31 Li1 70.7(3)
B1 C31 Li1 99.5(4)
Fe2 C31 Li1 117.5(3)
C33 C32 C31 110.5(4)
C33 C32 Fe2 68.5(3)
C31 C32 Fe2 71.6(3)
C33 C32 Li1 82.1(4)
C31 C32 Li1 73.9(3)
Fe2 C32 Li1 121.9(3)
C33 C32 H32 124.8
C31 C32 H32 124.8
Fe2 C32 H32 126.7
Li1 C32 H32 111.3
C32 C33 C34 108.4(4)
C32 C33 Fe2 70.9(3)
C34 C33 Fe2 69.7(3)
C32 C33 Li1 65.2(3)
C34 C33 Li1 79.9(4)
Fe2 C33 Li1 113.7(3)
C32 C33 H33 125.8
C34 C33 H33 125.8
Fe2 C33 H33 125.2
Li1 C33 H33 120.6
C35 C34 C33 106.5(4)
C35 C34 Fe2 70.2(3)
C33 C34 Fe2 68.9(3)
C35 C34 Li1 69.4(3)
C33 C34 Li1 69.0(3)
Fe2 C34 Li1 107.9(3)
C35 C34 H34 126.7
C33 C34 H34 126.7
Fe2 C34 H34 125.7
Li1 C34 H34 126.4
C34 C35 C31 110.9(4)
C34 C35 Fe2 68.7(3)
C31 C35 Fe2 71.7(2)
C34 C35 Li1 79.5(4)
C31 C35 Li1 66.4(3)
Fe2 C35 Li1 112.1(3)
C34 C35 H35 124.6
C31 C35 H35 124.6
Fe2 C35 H35 126.7
Li1 C35 H35 120.9
C42 C41 C45 107.4(5)
C42 C41 Fe2 69.6(3)
C45 C41 Fe2 69.6(3)
C42 C41 H41 126.3
C45 C41 H41 126.3
Fe2 C41 H41 126.0
C41 C42 C43 109.4(5)
C41 C42 Fe2 70.5(3)
C43 C42 Fe2 69.4(3)
C41 C42 H42 125.3
C43 C42 H42 125.3
Fe2 C42 H42 126.4
C42 C43 C44 107.1(5)
C42 C43 Fe2 70.1(3)
C44 C43 Fe2 69.7(3)
C42 C43 H43 126.5
C44 C43 H43 126.5
Fe2 C43 H43 125.3
C45 C44 C43 108.0(5)
C45 C44 Fe2 70.3(3)
C43 C44 Fe2 69.4(3)
C45 C44 H44 126.0
C43 C44 H44 126.0
Fe2 C44 H44 125.9
C44 C45 C41 108.1(4)
C44 C45 Fe2 69.4(3)
C41 C45 Fe2 69.8(3)
C44 C45 H45 125.9
C41 C45 H45 125.9
Fe2 C45 H45 126.4
C52 C51 C56 113.8(4)
C52 C51 B1 125.2(4)
C56 C51 B1 120.9(4)
C53 C52 C51 122.9(5)
C53 C52 H52 118.5
C51 C52 H52 118.5
C54 C53 C52 120.4(5)
C54 C53 H53 119.8
C52 C53 H53 119.8
C55 C54 C53 118.8(5)
C55 C54 H54 120.6
C53 C54 H54 120.6
C54 C55 C56 120.1(5)
C54 C55 H55 120.0
C56 C55 H55 120.0
C55 C56 C51 124.0(5)
C55 C56 H56 118.0
C51 C56 H56 118.0
C62 C61 C66 115.7(4)
C62 C61 B1 123.8(4)
C66 C61 B1 120.5(4)
C63 C62 C61 122.3(5)
C63 C62 H62 118.9
C61 C62 H62 118.9
C64 C63 C62 120.4(5)
C64 C63 H63 119.8
C62 C63 H63 119.8
C63 C64 C65 119.7(5)
C63 C64 H64 120.2
C65 C64 H64 120.2
C66 C65 C64 119.8(5)
C66 C65 H65 120.1
C64 C65 H65 120.1
C65 C66 C61 122.1(5)
C65 C66 H66 118.9
C61 C66 H66 118.9
O1 Li1 C15 118.1(5)
O1 Li1 C32 123.5(5)
C15 Li1 C32 118.0(4)
O1 Li1 C11 150.0(5)
C15 Li1 C11 35.8(2)
C32 Li1 C11 85.6(3)
O1 Li1 C31 146.4(6)
C15 Li1 C31 86.4(4)
C32 Li1 C31 35.4(2)
C11 Li1 C31 62.0(3)
O1 Li1 C14 93.3(4)
C15 Li1 C14 33.3(2)
C32 Li1 C14 140.5(5)
C11 Li1 C14 56.7(3)
C31 Li1 C14 117.1(4)
O1 Li1 C33 93.9(4)
C15 Li1 C33 141.1(5)
C32 Li1 C33 32.7(2)
C11 Li1 C33 116.1(4)
C31 Li1 C33 56.1(3)
C14 Li1 C33 172.8(5)
O1 Li1 C35 117.9(5)
C15 Li1 C35 91.0(4)
C32 Li1 C35 54.5(3)
C11 Li1 C35 83.5(3)
C31 Li1 C35 33.4(2)
C14 Li1 C35 123.6(4)
C33 Li1 C35 52.5(2)
O1 Li1 C12 129.3(5)
C15 Li1 C12 54.4(3)
C32 Li1 C12 90.0(4)
C11 Li1 C12 33.2(2)
C31 Li1 C12 83.2(3)
C14 Li1 C12 52.4(2)
C33 Li1 C12 121.9(4)
C35 Li1 C12 112.5(4)
O1 Li1 C34 92.1(4)
C15 Li1 C34 119.9(4)
C32 Li1 C34 53.3(3)
C11 Li1 C34 113.5(4)
C31 Li1 C34 54.6(3)
C14 Li1 C34 148.7(4)
C33 Li1 C34 31.1(2)
C35 Li1 C34 31.05(19)
C12 Li1 C34 137.4(4)
O1 Li1 C13 100.5(4)
C15 Li1 C13 53.1(3)
C32 Li1 C13 118.4(4)
C11 Li1 C13 54.3(3)
C31 Li1 C13 113.0(4)
C14 Li1 C13 30.76(19)
C33 Li1 C13 146.4(4)
C35 Li1 C13 137.6(4)
C12 Li1 C13 30.67(19)
C34 Li1 C13 167.4(4)
C5 O1 C4 116.1(6)
C5 O1 Li1 123.4(5)
C4 O1 Li1 116.5(5)
C2 C1 H1A 109.5
C2 C1 H1B 109.5
H1A C1 H1B 109.5
C2 C1 H1C 109.5
H1A C1 H1C 109.5
H1B C1 H1C 109.5
C1 C2 C3 117.8(8)
C1 C2 H2A 107.9
C3 C2 H2A 107.9
C1 C2 H2B 107.9
C3 C2 H2B 107.9
H2A C2 H2B 107.2
C4 C3 C2 109.4(9)
C4 C3 H3A 109.8
C2 C3 H3A 109.8
C4 C3 H3B 109.8
C2 C3 H3B 109.8
H3A C3 H3B 108.3
C3 C4 O1 113.6(7)
C3 C4 H4A 108.8
O1 C4 H4A 108.8
C3 C4 H4B 108.8
O1 C4 H4B 108.8
H4A C4 H4B 107.7
O1 C5 C6 106.5(7)
O1 C5 H5A 110.4
C6 C5 H5A 110.4
O1 C5 H5B 110.4
C6 C5 H5B 110.4
H5A C5 H5B 108.6
C7 C6 C5 107.8(10)
C7 C6 H6A 110.1
C5 C6 H6A 110.1
C7 C6 H6B 110.1
C5 C6 H6B 110.1
H6A C6 H6B 108.5
C6 C7 C8 112.2(12)
C6 C7 C8' 125.9(13)
C8 C7 C8' 47.5(12)
C6 C7 H7A 109.2
C8 C7 H7A 109.2
C8' C7 H7A 61.7
C6 C7 H7B 109.2
C8 C7 H7B 109.2
C8' C7 H7B 124.7
H7A C7 H7B 107.9
C6 C7 H7C 105.9
C8 C7 H7C 141.8
C8' C7 H7C 105.9
H7A C7 H7C 52.7
H7B C7 H7C 59.2
C6 C7 H7D 105.9
C8 C7 H7D 66.9
C8' C7 H7D 105.9
H7A C7 H7D 143.0
H7B C7 H7D 47.8
H7C C7 H7D 106.2
C7 C8 H8A 109.5
C7 C8 H8B 109.5
H8A C8 H8B 109.5
C7 C8 H8C 109.5
H8A C8 H8C 109.5
H8B C8 H8C 109.5
C7 C8' H8D 109.5
C7 C8' H8E 109.5
H8D C8' H8E 109.5
C7 C8' H8F 109.5
H8D C8' H8F 109.5
H8E C8' H8F 109.5

loop_
_geom_bond_atom_site_label_1
_geom_bond_atom_site_label_2
_geom_bond_distance
B1 C51 1.631(7)
B1 C11 1.639(7)
B1 C31 1.642(7)
B1 C61 1.643(7)
Fe1 C14 2.014(5)
Fe1 C13 2.025(5)
Fe1 C15 2.035(5)
Fe1 C23 2.040(6)
Fe1 C21 2.043(5)
Fe1 C25 2.046(5)
Fe1 C12 2.048(4)
Fe1 C22 2.048(5)
Fe1 C24 2.056(5)
Fe1 C11 2.103(4)
Fe2 C33 2.019(5)
Fe2 C34 2.031(5)
Fe2 C43 2.043(5)
Fe2 C44 2.048(5)
Fe2 C32 2.051(5)
Fe2 C35 2.051(4)
Fe2 C42 2.052(5)
Fe2 C45 2.060(5)
Fe2 C41 2.063(5)
Fe2 C31 2.107(4)
C11 C15 1.450(6)
C11 C12 1.452(6)
C11 Li1 2.397(11)
C12 C13 1.428(7)
C12 Li1 2.629(12)
C12 H12 0.9500
C13 C14 1.422(7)
C13 Li1 2.751(12)
C13 H13 0.9500
C14 C15 1.420(7)
C14 Li1 2.566(11)
C14 H14 0.9500
C15 Li1 2.316(11)
C15 H15 0.9500
C21 C25 1.422(7)
C21 C22 1.432(8)
C21 H21 0.9500
C22 C23 1.393(8)
C22 H22 0.9500
C23 C24 1.422(8)
C23 H23 0.9500
C24 C25 1.403(8)
C24 H24 0.9500
C25 H25 0.9500
C31 C35 1.451(6)
C31 C32 1.455(6)
C31 Li1 2.415(10)
C32 C33 1.413(7)
C32 Li1 2.372(10)
C32 H32 0.9500
C33 C34 1.433(7)
C33 Li1 2.588(11)
C33 H33 0.9500
C34 C35 1.431(7)
C34 Li1 2.729(12)
C34 H34 0.9500
C35 Li1 2.598(11)
C35 H35 0.9500
C41 C42 1.403(7)
C41 C45 1.428(7)
C41 H41 0.9500
C42 C43 1.418(8)
C42 H42 0.9500
C43 C44 1.428(7)
C43 H43 0.9500
C44 C45 1.416(7)
C44 H44 0.9500
C45 H45 0.9500
C51 C52 1.402(6)
C51 C56 1.412(7)
C52 C53 1.396(8)
C52 H52 0.9500
C53 C54 1.382(8)
C53 H53 0.9500
C54 C55 1.377(8)
C54 H54 0.9500
C55 C56 1.378(7)
C55 H55 0.9500
C56 H56 0.9500
C61 C62 1.406(6)
C61 C66 1.411(7)
C62 C63 1.393(7)
C62 H62 0.9500
C63 C64 1.359(8)
C63 H63 0.9500
C64 C65 1.404(8)
C64 H64 0.9500
C65 C66 1.385(7)
C65 H65 0.9500
C66 H66 0.9500
Li1 O1 1.891(11)
O1 C5 1.386(10)
O1 C4 1.534(9)
C1 C2 1.504(10)
C1 H1A 0.9800
C1 H1B 0.9800
C1 H1C 0.9800
C2 C3 1.532(11)
C2 H2A 0.9900
C2 H2B 0.9900
C3 C4 1.390(11)
C3 H3A 0.9900
C3 H3B 0.9900
C4 H4A 0.9900
C4 H4B 0.9900
C5 C6 1.535(13)
C5 H5A 0.9900
C5 H5B 0.9900
C6 C7 1.411(13)
C6 H6A 0.9900
C6 H6B 0.9900
C7 C8 1.462(9)
C7 C8' 1.483(10)
C7 H7A 0.9900
C7 H7B 0.9900
C7 H7C 0.9900
C7 H7D 0.9900
C8 H8A 0.9800
C8 H8B 0.9800
C8 H8C 0.9800
C8' H8D 0.9800
C8' H8E 0.9800
C8' H8F 0.9800

loop_
_geom_torsion_atom_site_label_1
_geom_torsion_atom_site_label_2
_geom_torsion_atom_site_label_3
_geom_torsion_atom_site_label_4
_geom_torsion
C51 B1 C11 C15 45.3(7)
C31 B1 C11 C15 -71.3(5)
C61 B1 C11 C15 170.0(4)
C51 B1 C11 C12 -155.6(4)
C31 B1 C11 C12 87.8(5)
C61 B1 C11 C12 -30.9(6)
C51 B1 C11 Fe1 -57.4(7)
C31 B1 C11 Fe1 -174.1(4)
C61 B1 C11 Fe1 67.3(6)
C51 B1 C11 Li1 116.7(4)
C31 B1 C11 Li1 0.1(4)
C61 B1 C11 Li1 -118.6(4)
C14 Fe1 C11 C15 36.4(3)
C13 Fe1 C11 C15 80.4(3)
C23 Fe1 C11 C15 164.0(5)
C21 Fe1 C11 C15 -117.8(3)
C25 Fe1 C11 C15 -75.6(4)
C12 Fe1 C11 C15 116.6(4)
C22 Fe1 C11 C15 -161.4(3)
C24 Fe1 C11 C15 -40.9(8)
C14 Fe1 C11 C12 -80.2(3)
C13 Fe1 C11 C12 -36.2(3)
C15 Fe1 C11 C12 -116.6(4)
C23 Fe1 C11 C12 47.3(7)
C21 Fe1 C11 C12 125.6(3)
C25 Fe1 C11 C12 167.7(3)
C22 Fe1 C11 C12 82.0(3)
C24 Fe1 C11 C12 -157.6(7)
C14 Fe1 C11 B1 161.0(6)
C13 Fe1 C11 B1 -155.0(6)
C15 Fe1 C11 B1 124.5(6)
C23 Fe1 C11 B1 -71.5(8)
C21 Fe1 C11 B1 6.7(6)
C25 Fe1 C11 B1 48.9(6)
C12 Fe1 C11 B1 -118.8(6)
C22 Fe1 C11 B1 -36.8(6)
C24 Fe1 C11 B1 83.6(9)
C14 Fe1 C11 Li1 -12.5(3)
C13 Fe1 C11 Li1 31.5(3)
C15 Fe1 C11 Li1 -48.9(4)
C23 Fe1 C11 Li1 115.0(6)
C21 Fe1 C11 Li1 -166.7(3)
C25 Fe1 C11 Li1 -124.6(4)
C12 Fe1 C11 Li1 67.7(4)
C22 Fe1 C11 Li1 149.7(4)
C24 Fe1 C11 Li1 -89.9(8)
C15 C11 C12 C13 -0.3(5)
B1 C11 C12 C13 -163.7(4)
Fe1 C11 C12 C13 57.5(3)
Li1 C11 C12 C13 -66.5(4)
C15 C11 C12 Fe1 -57.8(3)
B1 C11 C12 Fe1 138.8(4)
Li1 C11 C12 Fe1 -124.0(3)
C15 C11 C12 Li1 66.2(4)
B1 C11 C12 Li1 -97.2(5)
Fe1 C11 C12 Li1 124.0(3)
C14 Fe1 C12 C13 -38.6(3)
C15 Fe1 C12 C13 -82.9(3)
C23 Fe1 C12 C13 78.2(4)
C21 Fe1 C12 C13 162.4(3)
C25 Fe1 C12 C13 -162.2(8)
C22 Fe1 C12 C13 120.4(3)
C24 Fe1 C12 C13 42.4(6)
C11 Fe1 C12 C13 -122.2(4)
C14 Fe1 C12 C11 83.6(3)
C13 Fe1 C12 C11 122.2(4)
C15 Fe1 C12 C11 39.3(3)
C23 Fe1 C12 C11 -159.6(3)
C21 Fe1 C12 C11 -75.4(4)
C25 Fe1 C12 C11 -40.0(9)
C22 Fe1 C12 C11 -117.4(3)
C24 Fe1 C12 C11 164.6(4)
C14 Fe1 C12 Li1 30.7(3)
C13 Fe1 C12 Li1 69.3(4)
C15 Fe1 C12 Li1 -13.6(3)
C23 Fe1 C12 Li1 147.6(3)
C21 Fe1 C12 Li1 -128.3(3)
C25 Fe1 C12 Li1 -92.9(9)
C22 Fe1 C12 Li1 -170.3(3)
C24 Fe1 C12 Li1 111.7(5)
C11 Fe1 C12 Li1 -52.9(3)
C11 C12 C13 C14 0.2(5)
Fe1 C12 C13 C14 59.4(3)
Li1 C12 C13 C14 -57.2(4)
C11 C12 C13 Fe1 -59.2(3)
Li1 C12 C13 Fe1 -116.7(3)
C11 C12 C13 Li1 57.5(4)
Fe1 C12 C13 Li1 116.7(3)
C15 Fe1 C13 C14 -38.2(3)
C23 Fe1 C13 C14 122.9(3)
C21 Fe1 C13 C14 -172.7(7)
C25 Fe1 C13 C14 51.4(6)
C12 Fe1 C13 C14 -118.2(4)
C22 Fe1 C13 C14 162.3(3)
C24 Fe1 C13 C14 81.0(3)
C11 Fe1 C13 C14 -82.0(3)
C14 Fe1 C13 C12 118.2(4)
C15 Fe1 C13 C12 80.0(3)
C23 Fe1 C13 C12 -118.9(3)
C21 Fe1 C13 C12 -54.6(9)
C25 Fe1 C13 C12 169.6(5)
C22 Fe1 C13 C12 -79.6(4)
C24 Fe1 C13 C12 -160.8(3)
C11 Fe1 C13 C12 36.1(3)
C14 Fe1 C13 Li1 57.2(3)
C15 Fe1 C13 Li1 19.0(3)
C23 Fe1 C13 Li1 -179.9(3)
C21 Fe1 C13 Li1 -115.6(8)
C25 Fe1 C13 Li1 108.6(5)
C12 Fe1 C13 Li1 -61.0(3)
C22 Fe1 C13 Li1 -140.6(3)
C24 Fe1 C13 Li1 138.2(3)
C11 Fe1 C13 Li1 -24.9(3)
C12 C13 C14 C15 0.0(5)
Fe1 C13 C14 C15 60.2(3)
Li1 C13 C14 C15 -58.9(4)
C12 C13 C14 Fe1 -60.3(3)
Li1 C13 C14 Fe1 -119.1(3)
C12 C13 C14 Li1 58.8(4)
Fe1 C13 C14 Li1 119.1(3)
C13 Fe1 C14 C15 -118.6(4)
C23 Fe1 C14 C15 166.4(3)
C21 Fe1 C14 C15 56.1(6)
C25 Fe1 C14 C15 85.1(3)
C12 Fe1 C14 C15 -80.2(3)
C22 Fe1 C14 C15 -166.7(5)
C24 Fe1 C14 C15 125.9(3)
C11 Fe1 C14 C15 -36.4(3)
C15 Fe1 C14 C13 118.6(4)
C23 Fe1 C14 C13 -74.9(3)
C21 Fe1 C14 C13 174.8(5)
C25 Fe1 C14 C13 -156.3(3)
C12 Fe1 C14 C13 38.4(3)
C22 Fe1 C14 C13 -48.1(7)
C24 Fe1 C14 C13 -115.4(3)
C11 Fe1 C14 C13 82.3(3)
C13 Fe1 C14 Li1 -70.9(4)
C15 Fe1 C14 Li1 47.7(3)
C23 Fe1 C14 Li1 -145.9(3)
C21 Fe1 C14 Li1 103.9(6)
C25 Fe1 C14 Li1 132.8(4)
C12 Fe1 C14 Li1 -32.5(3)
C22 Fe1 C14 Li1 -119.0(6)
C24 Fe1 C14 Li1 173.6(3)
C11 Fe1 C14 Li1 11.3(3)
C13 C14 C15 C11 -0.1(5)
Fe1 C14 C15 C11 59.8(3)
Li1 C14 C15 C11 -71.1(4)
C13 C14 C15 Fe1 -59.9(3)
Li1 C14 C15 Fe1 -130.9(3)
C13 C14 C15 Li1 71.0(4)
Fe1 C14 C15 Li1 130.9(3)
C12 C11 C15 C14 0.3(5)
B1 C11 C15 C14 162.8(4)
Fe1 C11 C15 C14 -57.8(3)
Li1 C11 C15 C14 76.4(4)
C12 C11 C15 Fe1 58.1(3)
B1 C11 C15 Fe1 -139.4(5)
Li1 C11 C15 Fe1 134.2(3)
C12 C11 C15 Li1 -76.1(4)
B1 C11 C15 Li1 86.4(5)
Fe1 C11 C15 Li1 -134.2(3)
C13 Fe1 C15 C14 38.3(3)
C23 Fe1 C15 C14 -37.6(8)
C21 Fe1 C15 C14 -156.1(3)
C25 Fe1 C15 C14 -113.4(3)
C12 Fe1 C15 C14 82.6(3)
C22 Fe1 C15 C14 168.0(5)
C24 Fe1 C15 C14 -72.0(4)
C11 Fe1 C15 C14 121.8(4)
C14 Fe1 C15 C11 -121.8(4)
C13 Fe1 C15 C11 -83.5(3)
C23 Fe1 C15 C11 -159.5(6)
C21 Fe1 C15 C11 82.0(3)
C25 Fe1 C15 C11 124.8(3)
C12 Fe1 C15 C11 -39.2(3)
C22 Fe1 C15 C11 46.2(7)
C24 Fe1 C15 C11 166.1(3)
C14 Fe1 C15 Li1 -65.0(4)
C13 Fe1 C15 Li1 -26.7(4)
C23 Fe1 C15 Li1 -102.6(7)
C21 Fe1 C15 Li1 138.9(4)
C25 Fe1 C15 Li1 -178.4(4)
C12 Fe1 C15 Li1 17.6(4)
C22 Fe1 C15 Li1 103.0(6)
C24 Fe1 C15 Li1 -137.0(4)
C11 Fe1 C15 Li1 56.8(4)
C14 Fe1 C21 C25 40.4(7)
C13 Fe1 C21 C25 -151.3(7)
C15 Fe1 C21 C25 80.7(4)
C23 Fe1 C21 C25 -81.5(4)
C12 Fe1 C21 C25 166.3(3)
C22 Fe1 C21 C25 -119.0(5)
C24 Fe1 C21 C25 -37.4(3)
C11 Fe1 C21 C25 124.2(3)
C14 Fe1 C21 C22 159.4(5)
C13 Fe1 C21 C22 -32.4(9)
C15 Fe1 C21 C22 -160.4(3)
C23 Fe1 C21 C22 37.5(3)
C25 Fe1 C21 C22 119.0(5)
C12 Fe1 C21 C22 -74.7(4)
C24 Fe1 C21 C22 81.5(4)
C11 Fe1 C21 C22 -116.9(3)
C25 C21 C22 C23 -0.1(6)
Fe1 C21 C22 C23 -59.7(4)
C25 C21 C22 Fe1 59.6(3)
C14 Fe1 C22 C23 -36.2(8)
C13 Fe1 C22 C23 -72.4(4)
C15 Fe1 C22 C23 167.4(5)
C21 Fe1 C22 C23 118.5(5)
C25 Fe1 C22 C23 80.7(4)
C12 Fe1 C22 C23 -115.4(3)
C24 Fe1 C22 C23 37.5(3)
C11 Fe1 C22 C23 -158.7(3)
C14 Fe1 C22 C21 -154.8(5)
C13 Fe1 C22 C21 169.0(3)
C15 Fe1 C22 C21 48.9(7)
C23 Fe1 C22 C21 -118.5(5)
C25 Fe1 C22 C21 -37.8(3)
C12 Fe1 C22 C21 126.0(3)
C24 Fe1 C22 C21 -81.0(3)
C11 Fe1 C22 C21 82.8(3)
C21 C22 C23 C24 -0.4(6)
Fe1 C22 C23 C24 -59.8(4)
C21 C22 C23 Fe1 59.4(3)
C14 Fe1 C23 C22 166.1(3)
C13 Fe1 C23 C22 124.8(3)
C15 Fe1 C23 C22 -165.3(6)
C21 Fe1 C23 C22 -38.5(3)
C25 Fe1 C23 C22 -82.6(4)
C12 Fe1 C23 C22 82.9(4)
C24 Fe1 C23 C22 -119.9(5)
C11 Fe1 C23 C22 48.9(7)
C14 Fe1 C23 C24 -74.0(4)
C13 Fe1 C23 C24 -115.3(4)
C15 Fe1 C23 C24 -45.4(9)
C21 Fe1 C23 C24 81.4(4)
C25 Fe1 C23 C24 37.2(4)
C12 Fe1 C23 C24 -157.2(3)
C22 Fe1 C23 C24 119.9(5)
C11 Fe1 C23 C24 168.8(5)
C22 C23 C24 C25 0.8(6)
Fe1 C23 C24 C25 -59.1(4)
C22 C23 C24 Fe1 59.9(4)
C14 Fe1 C24 C25 -117.3(4)
C13 Fe1 C24 C25 -159.8(3)
C15 Fe1 C24 C25 -76.9(4)
C23 Fe1 C24 C25 119.3(5)
C21 Fe1 C24 C25 38.1(3)
C12 Fe1 C24 C25 170.1(4)
C22 Fe1 C24 C25 82.5(4)
C11 Fe1 C24 C25 -45.4(8)
C14 Fe1 C24 C23 123.4(4)
C13 Fe1 C24 C23 80.9(4)
C15 Fe1 C24 C23 163.8(4)
C21 Fe1 C24 C23 -81.2(4)
C25 Fe1 C24 C23 -119.3(5)
C12 Fe1 C24 C23 50.8(7)
C22 Fe1 C24 C23 -36.8(4)
C11 Fe1 C24 C23 -164.7(6)
C23 C24 C25 C21 -0.8(6)
Fe1 C24 C25 C21 -59.6(3)
C23 C24 C25 Fe1 58.8(4)
C22 C21 C25 C24 0.6(6)
Fe1 C21 C25 C24 60.1(4)
C22 C21 C25 Fe1 -59.5(3)
C14 Fe1 C25 C24 78.8(4)
C13 Fe1 C25 C24 42.7(7)
C15 Fe1 C25 C24 122.5(3)
C23 Fe1 C25 C24 -37.8(3)
C21 Fe1 C25 C24 -118.9(5)
C12 Fe1 C25 C24 -163.8(7)
C22 Fe1 C25 C24 -80.9(4)
C11 Fe1 C25 C24 164.6(3)
C14 Fe1 C25 C21 -162.2(3)
C13 Fe1 C25 C21 161.6(5)
C15 Fe1 C25 C21 -118.6(3)
C23 Fe1 C25 C21 81.1(4)
C12 Fe1 C25 C21 -44.9(10)
C22 Fe1 C25 C21 38.1(3)
C24 Fe1 C25 C21 118.9(5)
C11 Fe1 C25 C21 -76.5(4)
C51 B1 C31 C35 -34.9(6)
C11 B1 C31 C35 84.7(5)
C61 B1 C31 C35 -157.9(4)
C51 B1 C31 C32 167.4(4)
C11 B1 C31 C32 -73.0(5)
C61 B1 C31 C32 44.4(6)
C51 B1 C31 Fe2 65.0(6)
C11 B1 C31 Fe2 -175.4(4)
C61 B1 C31 Fe2 -58.0(7)
C51 B1 C31 Li1 -119.7(4)
C11 B1 C31 Li1 -0.1(4)
C61 B1 C31 Li1 117.3(4)
C33 Fe2 C31 C35 -80.6(3)
C34 Fe2 C31 C35 -36.3(3)
C43 Fe2 C31 C35 -153.8(7)
C44 Fe2 C31 C35 41.4(6)
C32 Fe2 C31 C35 -116.7(4)
C42 Fe2 C31 C35 165.4(3)
C45 Fe2 C31 C35 80.0(3)
C41 Fe2 C31 C35 123.6(3)
C33 Fe2 C31 C32 36.2(3)
C34 Fe2 C31 C32 80.5(3)
C43 Fe2 C31 C32 -37.1(8)
C44 Fe2 C31 C32 158.1(5)
C35 Fe2 C31 C32 116.7(4)
C42 Fe2 C31 C32 -77.8(3)
C45 Fe2 C31 C32 -163.2(3)
C41 Fe2 C31 C32 -119.6(3)
C33 Fe2 C31 B1 159.3(6)
C34 Fe2 C31 B1 -156.4(6)
C43 Fe2 C31 B1 86.0(9)
C44 Fe2 C31 B1 -78.8(7)
C32 Fe2 C31 B1 123.1(6)
C35 Fe2 C31 B1 -120.2(6)
C42 Fe2 C31 B1 45.3(6)
C45 Fe2 C31 B1 -40.1(6)
C41 Fe2 C31 B1 3.5(6)
C33 Fe2 C31 Li1 -15.5(3)
C34 Fe2 C31 Li1 28.7(3)
C43 Fe2 C31 Li1 -88.8(8)
C44 Fe2 C31 Li1 106.4(5)
C32 Fe2 C31 Li1 -51.7(4)
C35 Fe2 C31 Li1 65.0(4)
C42 Fe2 C31 Li1 -129.5(4)
C45 Fe2 C31 Li1 145.1(3)
C41 Fe2 C31 Li1 -171.3(3)
C35 C31 C32 C33 0.6(5)
B1 C31 C32 C33 162.1(4)
Fe2 C31 C32 C33 -57.6(3)
Li1 C31 C32 C33 74.9(4)
C35 C31 C32 Fe2 58.1(3)
B1 C31 C32 Fe2 -140.4(4)
Li1 C31 C32 Fe2 132.4(3)
C35 C31 C32 Li1 -74.3(4)
B1 C31 C32 Li1 87.2(5)
Fe2 C31 C32 Li1 -132.4(3)
C34 Fe2 C32 C33 38.4(3)
C43 Fe2 C32 C33 -70.8(4)
C44 Fe2 C32 C33 -32.6(7)
C35 Fe2 C32 C33 82.7(3)
C42 Fe2 C32 C33 -114.1(3)
C45 Fe2 C32 C33 165.8(5)
C41 Fe2 C32 C33 -156.5(3)
C31 Fe2 C32 C33 121.8(4)
C33 Fe2 C32 C31 -121.8(4)
C34 Fe2 C32 C31 -83.4(3)
C43 Fe2 C32 C31 167.4(3)
C44 Fe2 C32 C31 -154.4(5)
C35 Fe2 C32 C31 -39.1(3)
C42 Fe2 C32 C31 124.1(3)
C45 Fe2 C32 C31 44.0(6)
C41 Fe2 C32 C31 81.6(3)
C33 Fe2 C32 Li1 -65.2(4)
C34 Fe2 C32 Li1 -26.8(4)
C43 Fe2 C32 Li1 -136.0(4)
C44 Fe2 C32 Li1 -97.8(6)
C35 Fe2 C32 Li1 17.5(4)
C42 Fe2 C32 Li1 -179.3(4)
C45 Fe2 C32 Li1 100.6(6)
C41 Fe2 C32 Li1 138.3(4)
C31 Fe2 C32 Li1 56.6(4)
C31 C32 C33 C34 -0.5(6)
Fe2 C32 C33 C34 -59.9(3)
Li1 C32 C33 C34 69.0(4)
C31 C32 C33 Fe2 59.4(3)
Li1 C32 C33 Fe2 128.9(3)
C31 C32 C33 Li1 -69.5(4)
Fe2 C32 C33 Li1 -128.9(3)
C34 Fe2 C33 C32 -118.9(4)
C43 Fe2 C33 C32 126.4(3)
C44 Fe2 C33 C32 167.3(3)
C35 Fe2 C33 C32 -80.3(3)
C42 Fe2 C33 C32 85.8(3)
C45 Fe2 C33 C32 -166.4(5)
C41 Fe2 C33 C32 58.2(6)
C31 Fe2 C33 C32 -36.4(3)
C43 Fe2 C33 C34 -114.6(3)
C44 Fe2 C33 C34 -73.8(3)
C32 Fe2 C33 C34 118.9(4)
C35 Fe2 C33 C34 38.7(3)
C42 Fe2 C33 C34 -155.2(3)
C45 Fe2 C33 C34 -47.4(6)
C41 Fe2 C33 C34 177.2(5)
C31 Fe2 C33 C34 82.5(3)
C34 Fe2 C33 Li1 -68.5(4)
C43 Fe2 C33 Li1 176.9(4)
C44 Fe2 C33 Li1 -142.3(3)
C32 Fe2 C33 Li1 50.5(4)
C35 Fe2 C33 Li1 -29.8(3)
C42 Fe2 C33 Li1 136.3(4)
C45 Fe2 C33 Li1 -115.9(5)
C41 Fe2 C33 Li1 108.7(5)
C31 Fe2 C33 Li1 14.0(3)
C32 C33 C34 C35 0.1(5)
Fe2 C33 C34 C35 -60.5(3)
Li1 C33 C34 C35 59.6(4)
C32 C33 C34 Fe2 60.6(3)
Li1 C33 C34 Fe2 120.0(3)
C32 C33 C34 Li1 -59.4(4)
Fe2 C33 C34 Li1 -120.0(3)
C33 Fe2 C34 C35 117.6(4)
C43 Fe2 C34 C35 -161.2(3)
C44 Fe2 C34 C35 -119.9(3)
C32 Fe2 C34 C35 79.9(3)
C42 Fe2 C34 C35 173.5(5)
C45 Fe2 C34 C35 -80.9(3)
C41 Fe2 C34 C35 -59.1(7)
C31 Fe2 C34 C35 36.1(3)
C43 Fe2 C34 C33 81.2(3)
C44 Fe2 C34 C33 122.5(3)
C32 Fe2 C34 C33 -37.6(3)
C35 Fe2 C34 C33 -117.6(4)
C42 Fe2 C34 C33 55.9(6)
C45 Fe2 C34 C33 161.5(3)
C41 Fe2 C34 C33 -176.6(6)
C31 Fe2 C34 C33 -81.5(3)
C33 Fe2 C34 Li1 58.1(3)
C43 Fe2 C34 Li1 139.3(3)
C44 Fe2 C34 Li1 -179.4(3)
C32 Fe2 C34 Li1 20.5(3)
C35 Fe2 C34 Li1 -59.5(3)
C42 Fe2 C34 Li1 114.0(5)
C45 Fe2 C34 Li1 -140.4(3)
C41 Fe2 C34 Li1 -118.5(6)
C31 Fe2 C34 Li1 -23.4(3)
C33 C34 C35 C31 0.2(5)
Fe2 C34 C35 C31 -59.3(3)
Li1 C34 C35 C31 59.5(4)
C33 C34 C35 Fe2 59.6(3)
Li1 C34 C35 Fe2 118.9(3)
C33 C34 C35 Li1 -59.3(4)
Fe2 C34 C35 Li1 -118.9(3)
C32 C31 C35 C34 -0.5(5)
B1 C31 C35 C34 -162.4(4)
Fe2 C31 C35 C34 57.6(3)
Li1 C31 C35 C34 -67.7(4)
C32 C31 C35 Fe2 -58.1(3)
B1 C31 C35 Fe2 139.9(4)
Li1 C31 C35 Fe2 -125.3(3)
C32 C31 C35 Li1 67.2(4)
B1 C31 C35 Li1 -94.7(5)
Fe2 C31 C35 Li1 125.3(3)
C33 Fe2 C35 C34 -39.0(3)
C43 Fe2 C35 C34 40.5(6)
C44 Fe2 C35 C34 75.8(4)
C32 Fe2 C35 C34 -82.9(3)
C42 Fe2 C35 C34 -169.6(8)
C45 Fe2 C35 C34 118.5(3)
C41 Fe2 C35 C34 159.7(3)
C31 Fe2 C35 C34 -122.1(4)
C33 Fe2 C35 C31 83.1(3)
C34 Fe2 C35 C31 122.1(4)
C43 Fe2 C35 C31 162.6(4)
C44 Fe2 C35 C31 -162.1(3)
C32 Fe2 C35 C31 39.2(3)
C42 Fe2 C35 C31 -47.4(9)
C45 Fe2 C35 C31 -119.4(3)
C41 Fe2 C35 C31 -78.2(3)
C33 Fe2 C35 Li1 29.3(3)
C34 Fe2 C35 Li1 68.4(4)
C43 Fe2 C35 Li1 108.9(5)
C44 Fe2 C35 Li1 144.1(3)
C32 Fe2 C35 Li1 -14.6(3)
C42 Fe2 C35 Li1 -101.2(8)
C45 Fe2 C35 Li1 -173.2(3)
C41 Fe2 C35 Li1 -132.0(3)
C31 Fe2 C35 Li1 -53.8(3)
C33 Fe2 C41 C42 38.3(7)
C34 Fe2 C41 C42 -147.5(6)
C43 Fe2 C41 C42 -37.0(3)
C44 Fe2 C41 C42 -81.2(4)
C32 Fe2 C41 C42 80.6(4)
C35 Fe2 C41 C42 167.5(3)
C45 Fe2 C41 C42 -118.6(4)
C31 Fe2 C41 C42 124.4(3)
C33 Fe2 C41 C45 156.9(5)
C34 Fe2 C41 C45 -28.9(8)
C43 Fe2 C41 C45 81.5(3)
C44 Fe2 C41 C45 37.4(3)
C32 Fe2 C41 C45 -160.8(3)
C35 Fe2 C41 C45 -73.9(3)
C42 Fe2 C41 C45 118.6(4)
C31 Fe2 C41 C45 -117.0(3)
C45 C41 C42 C43 -1.0(6)
Fe2 C41 C42 C43 58.7(4)
C45 C41 C42 Fe2 -59.6(3)
C33 Fe2 C42 C41 -163.8(3)
C34 Fe2 C42 C41 156.4(5)
C43 Fe2 C42 C41 120.6(5)
C44 Fe2 C42 C41 81.9(3)
C32 Fe2 C42 C41 -120.0(3)
C35 Fe2 C42 C41 -39.5(9)
C45 Fe2 C42 C41 38.2(3)
C31 Fe2 C42 C41 -76.8(4)
C33 Fe2 C42 C43 75.6(4)
C34 Fe2 C42 C43 35.8(7)
C44 Fe2 C42 C43 -38.7(3)
C32 Fe2 C42 C43 119.4(3)
C35 Fe2 C42 C43 -160.1(7)
C45 Fe2 C42 C43 -82.4(4)
C41 Fe2 C42 C43 -120.6(5)
C31 Fe2 C42 C43 162.6(3)
C41 C42 C43 C44 0.9(6)
Fe2 C42 C43 C44 60.2(3)
C41 C42 C43 Fe2 -59.3(3)
C33 Fe2 C43 C42 -120.9(3)
C34 Fe2 C43 C42 -163.4(3)
C44 Fe2 C43 C42 117.8(5)
C32 Fe2 C43 C42 -81.5(4)
C35 Fe2 C43 C42 168.0(4)
C45 Fe2 C43 C42 80.3(3)
C41 Fe2 C43 C42 36.5(3)
C31 Fe2 C43 C42 -52.9(8)
C33 Fe2 C43 C44 121.3(3)
C34 Fe2 C43 C44 78.8(4)
C32 Fe2 C43 C44 160.7(3)
C35 Fe2 C43 C44 50.1(6)
C42 Fe2 C43 C44 -117.8(5)
C45 Fe2 C43 C44 -37.5(3)
C41 Fe2 C43 C44 -81.4(3)
C31 Fe2 C43 C44 -170.7(6)
C42 C43 C44 C45 -0.5(5)
Fe2 C43 C44 C45 59.9(3)
C42 C43 C44 Fe2 -60.4(3)
C33 Fe2 C44 C45 165.6(3)
C34 Fe2 C44 C45 124.8(3)
C43 Fe2 C44 C45 -119.0(4)
C32 Fe2 C44 C45 -170.2(5)
C35 Fe2 C44 C45 83.9(3)
C42 Fe2 C44 C45 -80.7(3)
C41 Fe2 C44 C45 -37.5(3)
C31 Fe2 C44 C45 54.1(6)
C33 Fe2 C44 C43 -75.4(4)
C34 Fe2 C44 C43 -116.2(3)
C32 Fe2 C44 C43 -51.2(7)
C35 Fe2 C44 C43 -157.1(3)
C42 Fe2 C44 C43 38.3(3)
C45 Fe2 C44 C43 119.0(4)
C41 Fe2 C44 C43 81.5(3)
C31 Fe2 C44 C43 173.1(4)
C43 C44 C45 C41 -0.1(5)
Fe2 C44 C45 C41 59.3(3)
C43 C44 C45 Fe2 -59.4(3)
C42 C41 C45 C44 0.7(5)
Fe2 C41 C45 C44 -59.0(3)
C42 C41 C45 Fe2 59.7(3)
C33 Fe2 C45 C44 -35.9(6)
C34 Fe2 C45 C44 -71.1(3)
C43 Fe2 C45 C44 38.0(3)
C32 Fe2 C45 C44 170.2(5)
C35 Fe2 C45 C44 -114.2(3)
C42 Fe2 C45 C44 82.0(3)
C41 Fe2 C45 C44 119.5(4)
C31 Fe2 C45 C44 -157.0(3)
C33 Fe2 C45 C41 -155.4(5)
C34 Fe2 C45 C41 169.4(3)
C43 Fe2 C45 C41 -81.5(3)
C44 Fe2 C45 C41 -119.5(4)
C32 Fe2 C45 C41 50.7(6)
C35 Fe2 C45 C41 126.2(3)
C42 Fe2 C45 C41 -37.6(3)
C31 Fe2 C45 C41 83.5(3)
C11 B1 C51 C52 8.3(7)
C31 B1 C51 C52 117.6(5)
C61 B1 C51 C52 -117.4(5)
C11 B1 C51 C56 -172.4(4)
C31 B1 C51 C56 -63.0(6)
C61 B1 C51 C56 62.0(6)
C56 C51 C52 C53 0.5(8)
B1 C51 C52 C53 179.9(5)
C51 C52 C53 C54 0.6(10)
C52 C53 C54 C55 -1.5(10)
C53 C54 C55 C56 1.2(9)
C54 C55 C56 C51 -0.1(9)
C52 C51 C56 C55 -0.8(8)
B1 C51 C56 C55 179.8(5)
C51 B1 C61 C62 -103.7(5)
C11 B1 C61 C62 129.0(5)
C31 B1 C61 C62 19.7(6)
C51 B1 C61 C66 74.0(5)
C11 B1 C61 C66 -53.2(6)
C31 B1 C61 C66 -162.6(4)
C66 C61 C62 C63 1.0(8)
B1 C61 C62 C63 178.8(5)
C61 C62 C63 C64 -1.3(9)
C62 C63 C64 C65 1.1(10)
C63 C64 C65 C66 -0.6(10)
C64 C65 C66 C61 0.3(9)
C62 C61 C66 C65 -0.5(7)
B1 C61 C66 C65 -178.4(5)
C14 C15 Li1 O1 46.2(6)
C11 C15 Li1 O1 159.9(6)
Fe1 C15 Li1 O1 104.4(6)
C14 C15 Li1 C32 -141.5(5)
C11 C15 Li1 C32 -27.8(5)
Fe1 C15 Li1 C32 -83.2(6)
C14 C15 Li1 C11 -113.7(4)
Fe1 C15 Li1 C11 -55.5(3)
C14 C15 Li1 C31 -158.0(4)
C11 C15 Li1 C31 -44.3(3)
Fe1 C15 Li1 C31 -99.8(4)
C11 C15 Li1 C14 113.7(4)
Fe1 C15 Li1 C14 58.3(3)
C14 C15 Li1 C33 -172.3(8)
C11 C15 Li1 C33 -58.6(8)
Fe1 C15 Li1 C33 -114.1(7)
C14 C15 Li1 C35 168.9(4)
C11 C15 Li1 C35 -77.4(4)
Fe1 C15 Li1 C35 -132.9(3)
C14 C15 Li1 C12 -73.8(3)
C11 C15 Li1 C12 39.9(3)
Fe1 C15 Li1 C12 -15.6(3)
C14 C15 Li1 C34 157.0(5)
C11 C15 Li1 C34 -89.3(5)
Fe1 C15 Li1 C34 -144.8(3)
C14 C15 Li1 C13 -35.6(3)
C11 C15 Li1 C13 78.2(3)
Fe1 C15 Li1 C13 22.7(3)
C33 C32 Li1 O1 28.4(7)
C31 C32 Li1 O1 142.5(7)
Fe2 C32 Li1 O1 86.9(6)
C33 C32 Li1 C15 -143.5(6)
C31 C32 Li1 C15 -29.4(5)
Fe2 C32 Li1 C15 -85.0(6)
C33 C32 Li1 C11 -159.3(4)
C31 C32 Li1 C11 -45.3(3)
Fe2 C32 Li1 C11 -100.8(4)
C33 C32 Li1 C31 -114.1(4)
Fe2 C32 Li1 C31 -55.6(3)
C33 C32 Li1 C14 -176.0(7)
C31 C32 Li1 C14 -61.9(7)
Fe2 C32 Li1 C14 -117.5(7)
C31 C32 Li1 C33 114.1(4)
Fe2 C32 Li1 C33 58.5(4)
C33 C32 Li1 C35 -74.2(3)
C31 C32 Li1 C35 39.9(3)
Fe2 C32 Li1 C35 -15.7(3)
C33 C32 Li1 C12 167.8(4)
C31 C32 Li1 C12 -78.2(3)
Fe2 C32 Li1 C12 -133.7(3)
C33 C32 Li1 C34 -35.5(3)
C31 C32 Li1 C34 78.6(3)
Fe2 C32 Li1 C34 23.0(3)
C33 C32 Li1 C13 155.6(5)
C31 C32 Li1 C13 -90.3(5)
Fe2 C32 Li1 C13 -145.8(3)
C15 C11 Li1 O1 -37.3(11)
C12 C11 Li1 O1 70.3(11)
B1 C11 Li1 O1 -165.3(11)
Fe1 C11 Li1 O1 10.7(13)
C12 C11 Li1 C15 107.6(4)
B1 C11 Li1 C15 -127.9(4)
Fe1 C11 Li1 C15 48.0(3)
C15 C11 Li1 C32 155.6(4)
C12 C11 Li1 C32 -96.7(4)
B1 C11 Li1 C32 27.7(4)
Fe1 C11 Li1 C32 -156.4(3)
C15 C11 Li1 C31 127.9(4)
C12 C11 Li1 C31 -124.5(3)
B1 C11 Li1 C31 -0.1(3)
Fe1 C11 Li1 C31 175.9(3)
C15 C11 Li1 C14 -37.0(3)
C12 C11 Li1 C14 70.6(3)
B1 C11 Li1 C14 -164.9(3)
Fe1 C11 Li1 C14 11.0(3)
C15 C11 Li1 C33 143.4(5)
C12 C11 Li1 C33 -109.0(5)
B1 C11 Li1 C33 15.4(5)
Fe1 C11 Li1 C33 -168.6(3)
C15 C11 Li1 C35 100.9(4)
C12 C11 Li1 C35 -151.5(3)
B1 C11 Li1 C35 -27.1(3)
Fe1 C11 Li1 C35 148.9(2)
C15 C11 Li1 C12 -107.6(4)
B1 C11 Li1 C12 124.4(4)
Fe1 C11 Li1 C12 -59.6(3)
C15 C11 Li1 C34 109.1(5)
C12 C11 Li1 C34 -143.3(4)
B1 C11 Li1 C34 -18.8(5)
Fe1 C11 Li1 C34 157.1(3)
C15 C11 Li1 C13 -74.4(3)
C12 C11 Li1 C13 33.2(2)
B1 C11 Li1 C13 157.7(3)
Fe1 C11 Li1 C13 -26.4(3)
C35 C31 Li1 O1 41.8(9)
C32 C31 Li1 O1 -66.6(9)
B1 C31 Li1 O1 166.7(9)
Fe2 C31 Li1 O1 -16.4(11)
C35 C31 Li1 C15 -97.4(4)
C32 C31 Li1 C15 154.2(4)
B1 C31 Li1 C15 27.6(4)
Fe2 C31 Li1 C15 -155.6(3)
C35 C31 Li1 C32 108.4(4)
B1 C31 Li1 C32 -126.6(4)
Fe2 C31 Li1 C32 50.2(3)
C35 C31 Li1 C11 -124.9(3)
C32 C31 Li1 C11 126.7(4)
B1 C31 Li1 C11 0.1(3)
Fe2 C31 Li1 C11 176.9(3)
C35 C31 Li1 C14 -110.7(5)
C32 C31 Li1 C14 140.9(5)
B1 C31 Li1 C14 14.3(5)
Fe2 C31 Li1 C14 -168.9(3)
C35 C31 Li1 C33 71.9(3)
C32 C31 Li1 C33 -36.5(3)
B1 C31 Li1 C33 -163.2(3)
Fe2 C31 Li1 C33 13.7(3)
C32 C31 Li1 C35 -108.4(4)
B1 C31 Li1 C35 125.0(4)
Fe2 C31 Li1 C35 -58.2(3)
C35 C31 Li1 C12 -151.9(3)
C32 C31 Li1 C12 99.7(4)
B1 C31 Li1 C12 -27.0(3)
Fe2 C31 Li1 C12 149.9(2)
C35 C31 Li1 C34 33.8(3)
C32 C31 Li1 C34 -74.6(3)
B1 C31 Li1 C34 158.8(3)
Fe2 C31 Li1 C34 -24.4(3)
C35 C31 Li1 C13 -144.5(4)
C32 C31 Li1 C13 107.2(4)
B1 C31 Li1 C13 -19.5(5)
Fe2 C31 Li1 C13 157.3(3)
C15 C14 Li1 O1 -140.4(5)
C13 C14 Li1 O1 105.0(5)
Fe1 C14 Li1 O1 168.6(3)
C13 C14 Li1 C15 -114.6(4)
Fe1 C14 Li1 C15 -51.0(3)
C15 C14 Li1 C32 59.8(7)
C13 C14 Li1 C32 -54.8(8)
Fe1 C14 Li1 C32 8.8(9)
C15 C14 Li1 C11 39.8(3)
C13 C14 Li1 C11 -74.8(3)
Fe1 C14 Li1 C11 -11.2(3)
C15 C14 Li1 C31 24.8(4)
C13 C14 Li1 C31 -89.8(5)
Fe1 C14 Li1 C31 -26.2(6)
C15 C14 Li1 C33 42(4)
C13 C14 Li1 C33 -72(4)
Fe1 C14 Li1 C33 -9(4)
C15 C14 Li1 C35 -13.4(5)
C13 C14 Li1 C35 -128.0(5)
Fe1 C14 Li1 C35 -64.4(6)
C15 C14 Li1 C12 80.5(3)
C13 C14 Li1 C12 -34.1(3)
Fe1 C14 Li1 C12 29.5(3)
C15 C14 Li1 C34 -40.8(8)
C13 C14 Li1 C34 -155.5(8)
Fe1 C14 Li1 C34 -91.8(8)
C15 C14 Li1 C13 114.6(4)
Fe1 C14 Li1 C13 63.6(3)
C32 C33 Li1 O1 -156.6(5)
C34 C33 Li1 O1 87.6(5)
Fe2 C33 Li1 O1 150.0(4)
C32 C33 Li1 C15 56.8(8)
C34 C33 Li1 C15 -59.0(8)
Fe2 C33 Li1 C15 3.4(9)
C34 C33 Li1 C32 -115.8(4)
Fe2 C33 Li1 C32 -53.4(3)
C32 C33 Li1 C11 23.1(5)
C34 C33 Li1 C11 -92.7(5)
Fe2 C33 Li1 C11 -30.3(6)
C32 C33 Li1 C31 39.6(3)
C34 C33 Li1 C31 -76.2(3)
Fe2 C33 Li1 C31 -13.8(3)
C32 C33 Li1 C14 21(4)
C34 C33 Li1 C14 -95(4)
Fe2 C33 Li1 C14 -33(4)
C32 C33 Li1 C35 80.8(3)
C34 C33 Li1 C35 -35.0(3)
Fe2 C33 Li1 C35 27.4(3)
C32 C33 Li1 C12 -14.5(5)
C34 C33 Li1 C12 -130.3(5)
Fe2 C33 Li1 C12 -67.8(5)
C32 C33 Li1 C34 115.8(4)
Fe2 C33 Li1 C34 62.4(3)
C32 C33 Li1 C13 -41.0(8)
C34 C33 Li1 C13 -156.8(8)
Fe2 C33 Li1 C13 -94.4(8)
C34 C35 Li1 O1 -36.9(5)
C31 C35 Li1 O1 -155.4(6)
Fe2 C35 Li1 O1 -98.6(5)
C34 C35 Li1 C15 -159.7(4)
C31 C35 Li1 C15 81.8(4)
Fe2 C35 Li1 C15 138.6(3)
C34 C35 Li1 C32 76.1(3)
C31 C35 Li1 C32 -42.4(3)
Fe2 C35 Li1 C32 14.3(3)
C34 C35 Li1 C11 165.3(4)
C31 C35 Li1 C11 46.8(3)
Fe2 C35 Li1 C11 103.5(3)
C34 C35 Li1 C31 118.5(4)
Fe2 C35 Li1 C31 56.7(3)
C34 C35 Li1 C14 -152.4(5)
C31 C35 Li1 C14 89.2(5)
Fe2 C35 Li1 C14 145.9(4)
C34 C35 Li1 C33 35.1(3)
C31 C35 Li1 C33 -83.4(3)
Fe2 C35 Li1 C33 -26.6(3)
C34 C35 Li1 C12 148.8(4)
C31 C35 Li1 C12 30.4(4)
Fe2 C35 Li1 C12 87.1(4)
C31 C35 Li1 C34 -118.5(4)
Fe2 C35 Li1 C34 -61.7(3)
C34 C35 Li1 C13 171.0(6)
C31 C35 Li1 C13 52.5(6)
Fe2 C35 Li1 C13 109.2(5)
C13 C12 Li1 O1 -23.3(6)
C11 C12 Li1 O1 -142.6(7)
Fe1 C12 Li1 O1 -85.7(6)
C13 C12 Li1 C15 76.0(3)
C11 C12 Li1 C15 -43.3(3)
Fe1 C12 Li1 C15 13.6(3)
C13 C12 Li1 C32 -158.8(4)
C11 C12 Li1 C32 81.9(4)
Fe1 C12 Li1 C32 138.8(3)
C13 C12 Li1 C11 119.3(4)
Fe1 C12 Li1 C11 56.9(3)
C13 C12 Li1 C31 166.4(4)
C11 C12 Li1 C31 47.1(3)
Fe1 C12 Li1 C31 104.0(3)
C13 C12 Li1 C14 34.2(3)
C11 C12 Li1 C14 -85.1(3)
Fe1 C12 Li1 C14 -28.2(3)
C13 C12 Li1 C33 -151.0(5)
C11 C12 Li1 C33 89.7(5)
Fe1 C12 Li1 C33 146.6(4)
C13 C12 Li1 C35 150.1(4)
C11 C12 Li1 C35 30.9(4)
Fe1 C12 Li1 C35 87.7(4)
C13 C12 Li1 C34 173.4(6)
C11 C12 Li1 C34 54.1(6)
Fe1 C12 Li1 C34 110.9(5)
C11 C12 Li1 C13 -119.3(4)
Fe1 C12 Li1 C13 -62.4(3)
C35 C34 Li1 O1 147.9(5)
C33 C34 Li1 O1 -94.1(4)
Fe2 C34 Li1 O1 -152.1(3)
C35 C34 Li1 C15 23.6(5)
C33 C34 Li1 C15 141.6(5)
Fe2 C34 Li1 C15 83.6(5)
C35 C34 Li1 C32 -80.6(3)
C33 C34 Li1 C32 37.4(3)
Fe2 C34 Li1 C32 -20.6(3)
C35 C34 Li1 C11 -16.0(4)
C33 C34 Li1 C11 102.0(5)
Fe2 C34 Li1 C11 44.0(5)
C35 C34 Li1 C31 -36.4(3)
C33 C34 Li1 C31 81.6(3)
Fe2 C34 Li1 C31 23.5(3)
C35 C34 Li1 C14 48.1(8)
C33 C34 Li1 C14 166.1(9)
Fe2 C34 Li1 C14 108.1(8)
C35 C34 Li1 C33 -118.0(4)
Fe2 C34 Li1 C33 -58.0(3)
C33 C34 Li1 C35 118.0(4)
Fe2 C34 Li1 C35 60.0(3)
C35 C34 Li1 C12 -44.9(6)
C33 C34 Li1 C12 73.1(6)
Fe2 C34 Li1 C12 15.1(7)
C35 C34 Li1 C13 -29.1(19)
C33 C34 Li1 C13 88.9(19)
Fe2 C34 Li1 C13 31(2)
C14 C13 Li1 O1 -78.7(4)
C12 C13 Li1 O1 161.8(5)
Fe1 C13 Li1 O1 -136.9(4)
C14 C13 Li1 C15 38.7(3)
C12 C13 Li1 C15 -80.8(3)
Fe1 C13 Li1 C15 -19.5(3)
C14 C13 Li1 C32 143.8(5)
C12 C13 Li1 C32 24.3(5)
Fe1 C13 Li1 C32 85.6(4)
C14 C13 Li1 C11 83.5(3)
C12 C13 Li1 C11 -36.0(3)
Fe1 C13 Li1 C11 25.3(2)
C14 C13 Li1 C31 104.8(5)
C12 C13 Li1 C31 -14.7(4)
Fe1 C13 Li1 C31 46.6(4)
C12 C13 Li1 C14 -119.5(4)
Fe1 C13 Li1 C14 -58.2(3)
C14 C13 Li1 C33 167.5(8)
C12 C13 Li1 C33 48.1(8)
Fe1 C13 Li1 C33 109.4(7)
C14 C13 Li1 C35 76.5(6)
C12 C13 Li1 C35 -43.0(6)
Fe1 C13 Li1 C35 18.3(6)
C14 C13 Li1 C12 119.5(4)
Fe1 C13 Li1 C12 61.3(3)
C14 C13 Li1 C34 98.3(19)
C12 C13 Li1 C34 -21.1(19)
Fe1 C13 Li1 C34 40(2)
C15 Li1 O1 C5 -150.5(7)
C32 Li1 O1 C5 37.6(10)
C11 Li1 O1 C5 -126.8(11)
C31 Li1 O1 C5 77.2(12)
C14 Li1 O1 C5 -127.1(7)
C33 Li1 O1 C5 52.5(8)
C35 Li1 O1 C5 101.7(8)
C12 Li1 O1 C5 -85.1(8)
C34 Li1 O1 C5 83.7(7)
C13 Li1 O1 C5 -97.0(7)
C15 Li1 O1 C4 52.9(8)
C32 Li1 O1 C4 -118.9(6)
C11 Li1 O1 C4 76.6(12)
C31 Li1 O1 C4 -79.3(10)
C14 Li1 O1 C4 76.3(6)
C33 Li1 O1 C4 -104.0(5)
C35 Li1 O1 C4 -54.8(7)
C12 Li1 O1 C4 118.3(6)
C34 Li1 O1 C4 -72.9(5)
C13 Li1 O1 C4 106.5(5)
C1 C2 C3 C4 -75.6(13)
C2 C3 C4 O1 -176.5(7)
C5 O1 C4 C3 78.2(11)
Li1 O1 C4 C3 -123.6(9)
C4 O1 C5 C6 -166.5(6)
Li1 O1 C5 C6 36.9(10)
O1 C5 C6 C7 175.9(9)
C5 C6 C7 C8 -173.9(11)
C5 C6 C7 C8' 133(2)
